data_1510367
loop_
_publ_author_name
'Koelmel, M.'
'Straehle, J.'
'Gelinek, J.'

_publ_section_title
;
 Ueber den thermischen Abbau einiger Alkalimetall- und
 Ammoniumhalogenoaurate(III) und die Kristallstruktur der
 Zersetzungsprodukte Rb2 Au2 Br6, Rb3 Au3 Cl8 und Au (N H3) Cl3
;
_journal_name_full 'Zeitschrift fuer Anorganische und Allgemeine Chemie'
_journal_page_first 241
_journal_page_last 460
_journal_paper_doi 10.1002/zaac.19794560125
_journal_volume 456
_journal_year 1979
_chemical_formula_sum 'Au2 Br6 Rb2'
_chemical_name_systematic 'Rb2 (Au Br2) (Au Br4)'
_space_group_IT_number 12
_symmetry_space_group_name_Hall '-I 2y'
_symmetry_space_group_name_H-M 'I 1 2/m 1'
_cell_angle_alpha 90
_cell_angle_beta 101.24
_cell_angle_gamma 90
_cell_formula_units_Z 2
_cell_length_a 8.52
_cell_length_b 7.243
_cell_length_c 11.21
_cell_volume 678.504
_citation_journal_id_ASTM ZAACAB
_cod_data_source_file gold_446.cif
_cod_data_source_block Au2Br6Rb2
_cod_original_cell_volume 678.5045
_cod_original_sg_symbol_Hall '-C 2y (x,y,-x+z)'
_cod_database_code 1510367

loop_
_symmetry_equiv_pos_as_xyz
x,y,z
-x,y,-z
-x,-y,-z
x,-y,z
x+1/2,y+1/2,z+1/2
-x+1/2,y+1/2,-z+1/2
-x+1/2,-y+1/2,-z+1/2
x+1/2,-y+1/2,z+1/2

loop_
_atom_site_label
_atom_site_type_symbol
_atom_site_fract_x
_atom_site_fract_y
_atom_site_fract_z
_atom_site_occupancy
_atom_site_U_iso_or_equiv
Br1 Br-1 -0.0786 0 0.2923 1 0.0
Au1 Au+3 0 0 0 1 0.0
Rb1 Rb+1 0.5118 0 0.7662 1 0.0
Au2 Au+1 0 0 0.5 1 0.0
Br2 Br-1 0.207 0.2365 0.0432 1 0.0
